data_4325142
loop_
_publ_author_name
'Oliver Kluge'
'Katharina Grummt'
'Ralf Biedermann'
'Harald Krautscheid'

_publ_section_title
;
 Trialkylphosphine-Stabilized Copper(I) Phenylchalcogenolate Complexes -
 Crystal Structures and Copper-Chalcogenolate Bonding
;
_journal_name_full 'Inorganic Chemistry'
_journal_page_first 4742
_journal_page_last 4752
_journal_paper_doi 10.1021/ic102249g
_journal_volume 50
_journal_year 2011
_chemical_formula_moiety 'C24 H50 Cu P3 Te'
_chemical_formula_sum 'C24 H50 Cu P3 Te'
_chemical_formula_weight 622.69
_chemical_melting_point 289(2)
_chemical_name_common tris(triethylphosphino)-copper-phenyltellurolate
_chemical_name_systematic
;
phenyltellurido-tris(triethylphosphine)-copper
;
_space_group_IT_number 14
_symmetry_cell_setting monoclinic
_symmetry_Int_Tables_number 14
_symmetry_space_group_name_Hall '-P 2yn'
_symmetry_space_group_name_H-M 'P 1 21/n 1'
_atom_sites_solution_hydrogens geom
_atom_sites_solution_primary direct
_atom_sites_solution_secondary difmap
_audit_creation_method SHELXL-97
_cell_angle_alpha 90.00
_cell_angle_beta 94.643(9)
_cell_angle_gamma 90.00
_cell_formula_units_Z 4
_cell_length_a 8.9061(9)
_cell_length_b 33.255(3)
_cell_length_c 9.9976(11)
_cell_measurement_reflns_used 13090
_cell_measurement_temperature 180(2)
_cell_measurement_theta_max 26.01
_cell_measurement_theta_min 1.23
_cell_volume 2951.3(5)
_computing_cell_refinement 'STOE X-RED'
_computing_data_collection 'STOE X-RED'
_computing_data_reduction 'STOE X-RED'
_computing_structure_refinement 'SHELXL-97 (Sheldrick, 1997)'
_computing_structure_solution 'SIR 92'
_diffrn_ambient_temperature 180(2)
_diffrn_detector 'image plate (34 cm diameter / schwenk)'
_diffrn_detector_area_resol_mean 6.67
_diffrn_detector_type STOE
_diffrn_measured_fraction_theta_full 0.998
_diffrn_measured_fraction_theta_max 0.998
_diffrn_measurement_details ' 171 frames, detector distance = 130 mm'
_diffrn_measurement_device '2-circle goniometer'
_diffrn_measurement_device_type 'STOE IPDS 2T'
_diffrn_measurement_method 'rotation method'
_diffrn_radiation_collimation '0.5 mm diameter, multiple pinhole'
_diffrn_radiation_monochromator 'plane graphite'
_diffrn_radiation_polarisn_norm 0
_diffrn_radiation_type 'Mo K\a'
_diffrn_radiation_wavelength 0.71073
_diffrn_reflns_av_R_equivalents 0.1228
_diffrn_reflns_av_sigmaI/netI 0.1142
_diffrn_reflns_limit_h_max 9
_diffrn_reflns_limit_h_min -10
_diffrn_reflns_limit_k_max 39
_diffrn_reflns_limit_k_min -36
_diffrn_reflns_limit_l_max 11
_diffrn_reflns_limit_l_min -11
_diffrn_reflns_number 12326
_diffrn_reflns_theta_full 25.00
_diffrn_reflns_theta_max 25.00
_diffrn_reflns_theta_min 1.22
_diffrn_source 'sealed X-ray tube, 12 x 0.4 mm long-fine focus'
_diffrn_source_current 40
_diffrn_source_power 2.00
_diffrn_source_voltage 50
_exptl_absorpt_coefficient_mu 1.881
_exptl_absorpt_correction_T_max 0.8012
_exptl_absorpt_correction_T_min 0.5466
_exptl_absorpt_correction_type integration
_exptl_absorpt_process_details 'STOE X-RED'
_exptl_crystal_colour colourless
_exptl_crystal_density_diffrn 1.401
_exptl_crystal_description plate
_exptl_crystal_F_000 1280
_exptl_crystal_size_max 0.491
_exptl_crystal_size_mid 0.226
_exptl_crystal_size_min 0.158
_refine_diff_density_max 1.795
_refine_diff_density_min -2.053
_refine_diff_density_rms 0.152
_refine_ls_extinction_method none
_refine_ls_goodness_of_fit_ref 1.076
_refine_ls_hydrogen_treatment constr
_refine_ls_matrix_type full
_refine_ls_number_parameters 271
_refine_ls_number_reflns 5185
_refine_ls_number_restraints 0
_refine_ls_restrained_S_all 1.076
_refine_ls_R_factor_all 0.1337
_refine_ls_R_factor_gt 0.0908
_refine_ls_shift/su_max 0.003
_refine_ls_shift/su_mean 0.000
_refine_ls_structure_factor_coef Fsqd
_refine_ls_weighting_details 'calc w=1/[\s^2^(Fo^2^)+(0.1227P)^2^+7.0210P] where P=(Fo^2^+2Fc^2^)/3'
_refine_ls_weighting_scheme calc
_refine_ls_wR_factor_gt 0.2294
_refine_ls_wR_factor_ref 0.2546
_reflns_number_gt 3248
_reflns_number_total 5185
_reflns_threshold_expression >2sigma(I)
_cod_data_source_file ic102249g_si_002_03.cif
_cod_data_source_block 03
_cod_original_sg_symbol_H-M 'P 21/n'
_cod_database_code 4325142

loop_
_symmetry_equiv_pos_as_xyz
'x, y, z'
'-x+1/2, y+1/2, -z+1/2'
'-x, -y, -z'
'x-1/2, -y-1/2, z-1/2'

loop_
_atom_site_label
_atom_site_type_symbol
_atom_site_fract_x
_atom_site_fract_y
_atom_site_fract_z
_atom_site_U_iso_or_equiv
_atom_site_adp_type
_atom_site_occupancy
_atom_site_symmetry_multiplicity
_atom_site_calc_flag
_atom_site_refinement_flags
Cu1 Cu 0.45175(17) 0.13989(4) 0.83628(12) 0.0483(4) Uani 1 1 d .
Te1 Te 0.20395(10) 0.16800(3) 0.69515(8) 0.0575(3) Uani 1 1 d .
P1 P 0.3496(4) 0.10455(10) 1.0074(3) 0.0527(8) Uani 1 1 d .
P2 P 0.5795(4) 0.10164(9) 0.6923(3) 0.0473(7) Uani 1 1 d .
P3 P 0.5796(4) 0.19821(10) 0.9004(3) 0.0509(8) Uani 1 1 d .
C1 C 0.2652(16) 0.0565(4) 0.9506(12) 0.064(3) Uani 1 1 d .
H1A H 0.1918 0.0621 0.8759 0.077 Uiso 1 1 calc R
H1B H 0.3440 0.0403 0.9158 0.077 Uiso 1 1 calc R
C2 C 0.1875(18) 0.0305(5) 1.0515(14) 0.077(4) Uani 1 1 d .
H2A H 0.2592 0.0231 1.1241 0.115 Uiso 1 1 calc R
H2B H 0.1475 0.0067 1.0076 0.115 Uiso 1 1 calc R
H2C H 0.1070 0.0455 1.0860 0.115 Uiso 1 1 calc R
C3 C 0.1892(16) 0.1298(4) 1.0763(11) 0.064(3) Uani 1 1 d .
H3A H 0.1230 0.1401 1.0024 0.077 Uiso 1 1 calc R
H3B H 0.1330 0.1100 1.1231 0.077 Uiso 1 1 calc R
C4 C 0.2310(18) 0.1640(4) 1.1714(12) 0.071(4) Uani 1 1 d .
H4A H 0.2858 0.1536 1.2507 0.106 Uiso 1 1 calc R
H4B H 0.1412 0.1771 1.1956 0.106 Uiso 1 1 calc R
H4C H 0.2928 0.1829 1.1284 0.106 Uiso 1 1 calc R
C5 C 0.4649(17) 0.0881(4) 1.1583(12) 0.065(4) Uani 1 1 d .
H5A H 0.5124 0.1115 1.2009 0.078 Uiso 1 1 calc R
H5B H 0.3985 0.0767 1.2207 0.078 Uiso 1 1 calc R
C6 C 0.5819(15) 0.0586(5) 1.1365(13) 0.071(4) Uani 1 1 d .
H6A H 0.5363 0.0330 1.1161 0.106 Uiso 1 1 calc R
H6B H 0.6491 0.0564 1.2162 0.106 Uiso 1 1 calc R
H6C H 0.6372 0.0672 1.0630 0.106 Uiso 1 1 calc R
C7 C 0.5532(14) 0.0464(4) 0.6950(11) 0.055(3) Uani 1 1 d .
H7A H 0.5673 0.0376 0.7877 0.066 Uiso 1 1 calc R
H7B H 0.4492 0.0408 0.6641 0.066 Uiso 1 1 calc R
C8 C 0.6517(18) 0.0204(4) 0.6145(13) 0.067(4) Uani 1 1 d .
H8A H 0.6359 0.0274 0.5212 0.101 Uiso 1 1 calc R
H8B H 0.6264 -0.0074 0.6262 0.101 Uiso 1 1 calc R
H8C H 0.7555 0.0247 0.6449 0.101 Uiso 1 1 calc R
C9 C 0.5378(13) 0.1141(4) 0.5126(10) 0.050(3) Uani 1 1 d .
H9A H 0.5974 0.0970 0.4588 0.060 Uiso 1 1 calc R
H9B H 0.4323 0.1088 0.4868 0.060 Uiso 1 1 calc R
C10 C 0.5723(16) 0.1574(4) 0.4852(10) 0.062(3) Uani 1 1 d .
H10A H 0.5787 0.1722 0.5679 0.093 Uiso 1 1 calc R
H10B H 0.4937 0.1685 0.4249 0.093 Uiso 1 1 calc R
H10C H 0.6666 0.1592 0.4454 0.093 Uiso 1 1 calc R
C11 C 0.7823(14) 0.1048(4) 0.7045(11) 0.053(3) Uani 1 1 d .
H11A H 0.8205 0.0883 0.6349 0.064 Uiso 1 1 calc R
H11B H 0.8115 0.1324 0.6887 0.064 Uiso 1 1 calc R
C12 C 0.8554(16) 0.0912(5) 0.8414(12) 0.068(4) Uani 1 1 d .
H12A H 0.8048 0.1038 0.9116 0.102 Uiso 1 1 calc R
H12B H 0.9597 0.0989 0.8493 0.102 Uiso 1 1 calc R
H12C H 0.8473 0.0625 0.8488 0.102 Uiso 1 1 calc R
C13 C 0.4764(16) 0.2444(4) 0.8624(12) 0.062(3) Uani 1 1 d .
H13A H 0.5429 0.2669 0.8842 0.074 Uiso 1 1 calc R
H13B H 0.4485 0.2453 0.7666 0.074 Uiso 1 1 calc R
C14 C 0.3317(17) 0.2497(4) 0.9377(13) 0.070(4) Uani 1 1 d .
H14A H 0.2721 0.2256 0.9287 0.106 Uiso 1 1 calc R
H14B H 0.2743 0.2720 0.9000 0.106 Uiso 1 1 calc R
H14C H 0.3593 0.2547 1.0310 0.106 Uiso 1 1 calc R
C15 C 0.7543(16) 0.2081(4) 0.8207(11) 0.059(3) Uani 1 1 d .
H15A H 0.8167 0.1842 0.8319 0.071 Uiso 1 1 calc R
H15B H 0.7281 0.2113 0.7253 0.071 Uiso 1 1 calc R
C16 C 0.8521(18) 0.2445(4) 0.8683(14) 0.074(4) Uani 1 1 d .
H16A H 0.7890 0.2677 0.8752 0.111 Uiso 1 1 calc R
H16B H 0.9250 0.2497 0.8048 0.111 Uiso 1 1 calc R
H16C H 0.9030 0.2387 0.9545 0.111 Uiso 1 1 calc R
C17 C 0.6383(16) 0.2044(4) 1.0779(11) 0.060(3) Uani 1 1 d .
H17A H 0.6765 0.2315 1.0929 0.072 Uiso 1 1 calc R
H17B H 0.5513 0.2012 1.1293 0.072 Uiso 1 1 calc R
C18 C 0.7598(15) 0.1744(4) 1.1290(11) 0.061(3) Uani 1 1 d .
H18A H 0.7278 0.1476 1.1045 0.091 Uiso 1 1 calc R
H18B H 0.7756 0.1763 1.2250 0.091 Uiso 1 1 calc R
H18C H 0.8520 0.1803 1.0898 0.091 Uiso 1 1 calc R
C19 C 0.1211(13) 0.1224(4) 0.5625(10) 0.051(3) Uani 1 1 d .
C20 C 0.1535(15) 0.0814(4) 0.5828(11) 0.058(3) Uani 1 1 d .
H20 H 0.2192 0.0739 0.6557 0.069 Uiso 1 1 calc R
C21 C 0.0923(15) 0.0520(4) 0.4998(12) 0.060(3) Uani 1 1 d .
H21 H 0.1188 0.0253 0.5160 0.072 Uiso 1 1 calc R
C22 C -0.0077(15) 0.0615(4) 0.3927(11) 0.060(3) Uani 1 1 d .
H22 H -0.0515 0.0415 0.3375 0.072 Uiso 1 1 calc R
C23 C -0.0414(15) 0.1013(4) 0.3692(11) 0.059(3) Uani 1 1 d .
H23 H -0.1083 0.1079 0.2963 0.070 Uiso 1 1 calc R
C24 C 0.0196(15) 0.1317(4) 0.4491(11) 0.058(3) Uani 1 1 d .
H24 H -0.0052 0.1583 0.4292 0.070 Uiso 1 1 calc R

loop_
_atom_site_aniso_label
_atom_site_aniso_U_11
_atom_site_aniso_U_22
_atom_site_aniso_U_33
_atom_site_aniso_U_23
_atom_site_aniso_U_13
_atom_site_aniso_U_12
Cu1 0.0547(9) 0.0556(9) 0.0340(6) -0.0009(5) 0.0006(6) -0.0002(7)
Te1 0.0585(5) 0.0647(6) 0.0473(4) -0.0009(3) -0.0087(3) 0.0037(4)
P1 0.062(2) 0.0619(19) 0.0343(13) 0.0016(12) 0.0036(12) 0.0003(16)
P2 0.0503(17) 0.0587(18) 0.0323(12) -0.0008(12) -0.0005(11) 0.0006(14)
P3 0.0586(19) 0.0558(18) 0.0370(13) -0.0013(12) -0.0027(12) -0.0016(15)
C1 0.067(9) 0.075(9) 0.048(6) 0.001(6) -0.003(6) 0.002(7)
C2 0.077(10) 0.081(10) 0.071(8) 0.011(7) 0.003(7) -0.017(8)
C3 0.073(9) 0.075(9) 0.043(6) 0.001(6) -0.001(6) -0.007(7)
C4 0.080(10) 0.082(10) 0.050(7) -0.007(6) 0.008(7) 0.001(8)
C5 0.079(10) 0.070(9) 0.044(6) 0.006(6) -0.005(6) -0.005(8)
C6 0.053(8) 0.099(11) 0.058(7) 0.014(7) -0.005(6) -0.005(8)
C7 0.054(7) 0.067(8) 0.045(6) -0.005(5) 0.003(5) 0.007(6)
C8 0.083(10) 0.060(8) 0.059(7) -0.005(6) 0.006(7) 0.002(7)
C9 0.047(7) 0.064(8) 0.037(5) -0.008(5) -0.002(4) -0.001(6)
C10 0.069(9) 0.088(10) 0.030(5) 0.012(5) 0.003(5) 0.001(7)
C11 0.053(7) 0.064(8) 0.042(5) -0.004(5) 0.004(5) -0.007(6)
C12 0.064(9) 0.087(10) 0.051(6) -0.003(6) -0.008(6) 0.005(8)
C13 0.079(9) 0.061(8) 0.044(6) 0.001(5) -0.001(6) -0.003(7)
C14 0.089(11) 0.068(9) 0.054(7) -0.002(6) 0.002(7) 0.019(8)
C15 0.073(9) 0.059(8) 0.045(6) -0.003(5) -0.001(6) -0.002(6)
C16 0.077(10) 0.074(9) 0.068(8) -0.001(7) -0.013(7) -0.017(8)
C17 0.070(9) 0.067(8) 0.040(6) -0.007(5) 0.000(6) 0.002(7)
C18 0.055(7) 0.091(10) 0.035(5) 0.000(5) -0.005(5) 0.003(7)
C19 0.046(7) 0.070(8) 0.038(5) 0.002(5) 0.011(5) -0.004(6)
C20 0.060(8) 0.070(8) 0.042(6) 0.003(5) -0.004(5) 0.005(6)
C21 0.051(7) 0.065(8) 0.062(7) -0.002(6) 0.001(6) 0.008(6)
C22 0.059(8) 0.086(10) 0.037(5) -0.010(6) 0.014(5) -0.012(7)
C23 0.060(8) 0.081(9) 0.034(5) 0.009(5) -0.002(5) -0.008(7)
C24 0.068(8) 0.061(8) 0.044(6) 0.009(5) -0.005(6) 0.000(6)

loop_
_atom_type_symbol
_atom_type_description
_atom_type_scat_dispersion_real
_atom_type_scat_dispersion_imag
_atom_type_scat_source
C C 0.0033 0.0016 'International Tables Vol C Tables 4.2.6.8 and 6.1.1.4'
H H 0.0000 0.0000 'International Tables Vol C Tables 4.2.6.8 and 6.1.1.4'
P P 0.1023 0.0942 'International Tables Vol C Tables 4.2.6.8 and 6.1.1.4'
Cu Cu 0.3201 1.2651 'International Tables Vol C Tables 4.2.6.8 and 6.1.1.4'
Te Te -0.5308 1.6751 'International Tables Vol C Tables 4.2.6.8 and 6.1.1.4'

loop_
_exptl_crystal_face_index_h
_exptl_crystal_face_index_k
_exptl_crystal_face_index_l
_exptl_crystal_face_perp_dist
0 -1 -1 0.3182
1 1 2 0.1380
0 1 1 0.1726
-2 0 -1 0.1444
2 0 1 0.0815
0 1 0 0.0773
0 -1 0 0.0810
2 -21 -1 0.0955
-2 25 1 0.0774
2 15 -2 0.0666
22 -26 -7 0.1260

loop_
_geom_angle_atom_site_label_1
_geom_angle_atom_site_label_2
_geom_angle_atom_site_label_3
_geom_angle
P2 Cu1 P3 112.40(13)
P2 Cu1 P1 115.23(13)
P3 Cu1 P1 115.71(12)
P2 Cu1 Te1 106.95(8)
P3 Cu1 Te1 102.64(9)
P1 Cu1 Te1 102.04(10)
C19 Te1 Cu1 108.1(3)
C1 P1 C3 101.7(6)
C1 P1 C5 100.5(6)
C3 P1 C5 103.2(6)
C1 P1 Cu1 112.8(4)
C3 P1 Cu1 114.1(4)
C5 P1 Cu1 122.0(5)
C11 P2 C9 100.0(5)
C11 P2 C7 100.6(6)
C9 P2 C7 102.7(5)
C11 P2 Cu1 118.1(4)
C9 P2 Cu1 114.5(4)
C7 P2 Cu1 118.2(4)
C13 P3 C17 102.1(6)
C13 P3 C15 101.0(6)
C17 P3 C15 102.5(6)
C13 P3 Cu1 114.9(5)
C17 P3 Cu1 117.4(5)
C15 P3 Cu1 116.5(4)
C2 C1 P1 118.8(9)
C4 C3 P1 114.8(10)
C6 C5 P1 115.8(9)
C8 C7 P2 118.7(10)
C10 C9 P2 111.3(7)
C12 C11 P2 113.1(9)
C14 C13 P3 114.9(9)
C16 C15 P3 118.9(10)
C18 C17 P3 113.0(8)
C20 C19 C24 115.8(11)
C20 C19 Te1 123.4(8)
C24 C19 Te1 120.7(9)
C21 C20 C19 122.6(11)
C20 C21 C22 120.8(13)
C21 C22 C23 118.2(12)
C24 C23 C22 122.7(11)
C23 C24 C19 119.9(12)

loop_
_geom_bond_atom_site_label_1
_geom_bond_atom_site_label_2
_geom_bond_distance
Cu1 P2 2.291(3)
Cu1 P3 2.313(3)
Cu1 P1 2.321(3)
Cu1 Te1 2.6890(16)
Te1 C19 2.109(12)
P1 C1 1.837(14)
P1 C3 1.838(15)
P1 C5 1.839(12)
P2 C11 1.804(13)
P2 C9 1.852(10)
P2 C7 1.854(13)
P3 C13 1.813(13)
P3 C17 1.821(10)
P3 C15 1.833(14)
C1 C2 1.535(19)
C3 C4 1.509(18)
C5 C6 1.46(2)
C7 C8 1.509(18)
C9 C10 1.504(17)
C11 C12 1.535(16)
C13 C14 1.55(2)
C15 C16 1.543(18)
C17 C18 1.530(17)
C19 C20 1.406(17)
C19 C24 1.425(15)
C20 C21 1.366(17)
C21 C22 1.373(17)
C22 C23 1.374(19)
C23 C24 1.373(17)
